data_4125942
loop_
_publ_author_name
'Chen, Cheng-Xia'
'Wei, Zhang-Wen'
'Jiang, Ji-Jun'
'Zheng, Shao-Ping'
'Wang, Hai-Ping'
'Qiu, Qian-Feng'
'Cao, Chen-Chen'
'Fenske, Dieter'
'Su, Cheng-Yong'

_publ_section_title
;
 Dynamic Spacer Installation for Multi-role MOFs: A New Direc-tion toward
 Multifunctional MOFs Achieving Ultrahigh Me-thane Storage Working
 Capacity.
;
_journal_name_full 'Journal of the American Chemical Society'
_journal_paper_doi 10.1021/jacs.7b01320
_journal_year 2017
_chemical_formula_moiety 'C99 H48 F24 N2 O32 Zr6'
_chemical_formula_sum 'C99 H48 F24 N2 O32 Zr6'
_chemical_formula_weight 2780.71
_chemical_name_common LIFM-76
_space_group_crystal_system tetragonal
_space_group_IT_number 131
_space_group_name_Hall '-P 4c 2'
_space_group_name_H-M_alt 'P 42/m m c'
_symmetry_space_group_name_Hall '-P 4c 2'
_symmetry_space_group_name_H-M 'P 42/m m c'
_atom_sites_solution_hydrogens geom
_audit_creation_method SHELXL-2014/7
_cell_angle_alpha 90
_cell_angle_beta 90
_cell_angle_gamma 90
_cell_formula_units_Z 2
_cell_length_a 23.07220(10)
_cell_length_b 23.07220(10)
_cell_length_c 18.8821(2)
_cell_measurement_reflns_used 9048
_cell_measurement_temperature 173(2)
_cell_measurement_theta_max 65.3170
_cell_measurement_theta_min 4.2830
_cell_volume 10051.44(12)
_computing_structure_refinement 'SHELXL-2014/7 (Sheldrick, 2014)'
_computing_structure_solution 'SHELXL-2014/7 (Sheldrick, 2014)'
_diffrn_ambient_temperature 173(2)
_diffrn_detector 'CCD plate'
_diffrn_detector_area_resol_mean 10.6525
_diffrn_detector_type Atlas
_diffrn_measured_fraction_theta_full 0.983
_diffrn_measured_fraction_theta_max 0.983
_diffrn_measurement_device 'four-circle diffractometer'
_diffrn_measurement_device_type 'SuperNova, Dual, Cu at zero, Atlas'
_diffrn_measurement_method '\w scans'
_diffrn_radiation_monochromator mirror
_diffrn_radiation_type CuK\a
_diffrn_radiation_wavelength 1.54184
_diffrn_reflns_av_R_equivalents 0.0225
_diffrn_reflns_av_unetI/netI 0.0183
_diffrn_reflns_Laue_measured_fraction_full 0.983
_diffrn_reflns_Laue_measured_fraction_max 0.983
_diffrn_reflns_limit_h_max 19
_diffrn_reflns_limit_h_min -26
_diffrn_reflns_limit_k_max 23
_diffrn_reflns_limit_k_min -26
_diffrn_reflns_limit_l_max 21
_diffrn_reflns_limit_l_min -22
_diffrn_reflns_number 19198
_diffrn_reflns_point_group_measured_fraction_full 0.983
_diffrn_reflns_point_group_measured_fraction_max 0.983
_diffrn_reflns_theta_full 65.463
_diffrn_reflns_theta_max 65.463
_diffrn_reflns_theta_min 4.285
_diffrn_source 'sealed X-ray tube'
_diffrn_source_type 'SuperNova (Cu) X-ray Source'
_exptl_absorpt_coefficient_mu 3.040
_exptl_absorpt_correction_T_max 1.00000
_exptl_absorpt_correction_T_min 0.94365
_exptl_absorpt_correction_type multi-scan
_exptl_absorpt_process_details
;
CrysAlisPro, Agilent Technologies,
Version 1.171.37.35 (release 13-08-2014 CrysAlis171 .NET)
(compiled Aug 13 2014,18:06:01)
Empirical absorption correction using spherical harmonics,
 implemented in SCALE3 ABSPACK scaling algorithm.
;
_exptl_crystal_colour 'Pale Yellow'
_exptl_crystal_density_diffrn 0.919
_exptl_crystal_description Block
_exptl_crystal_F_000 2736
_exptl_crystal_size_max 0.1
_exptl_crystal_size_mid 0.1
_exptl_crystal_size_min 0.1
_refine_diff_density_max 1.090
_refine_diff_density_min -0.800
_refine_diff_density_rms 0.119
_refine_ls_extinction_method none
_refine_ls_goodness_of_fit_ref 1.091
_refine_ls_hydrogen_treatment constr
_refine_ls_matrix_type full
_refine_ls_number_parameters 223
_refine_ls_number_reflns 4638
_refine_ls_number_restraints 210
_refine_ls_restrained_S_all 1.162
_refine_ls_R_factor_all 0.0640
_refine_ls_R_factor_gt 0.0575
_refine_ls_shift/su_max 0.000
_refine_ls_shift/su_mean 0.000
_refine_ls_structure_factor_coef Fsqd
_refine_ls_weighting_details 'w=1/[\s^2^(Fo^2^)+(0.1064P)^2^+36.8225P] where P=(Fo^2^+2Fc^2^)/3'
_refine_ls_weighting_scheme calc
_refine_ls_wR_factor_gt 0.1807
_refine_ls_wR_factor_ref 0.1879
_reflns_Friedel_coverage 0.000
_reflns_number_gt 4074
_reflns_number_total 4638
_reflns_threshold_expression 'I > 2\s(I)'
_cod_data_source_file LIFM-76.cif
_cod_data_source_block LIFM-76
_cod_original_cell_volume 10051.44(14)
_cod_database_code 4125942
_shelx_shelxl_version_number 2014/7
_shelx_space_group_comment
;
The symmetry employed for this shelxl refinement is uniquely defined
by the following loop, which should always be used as a source of
symmetry information in preference to the above space-group names.
They are only intended as comments.
;

loop_
_space_group_symop_operation_xyz
'x, y, z'
'-y, x, z+1/2'
'-x, -y, z'
'y, -x, z+1/2'
'x, -y, -z'
'-x, y, -z'
'y, x, -z+1/2'
'-y, -x, -z+1/2'
'-x, -y, -z'
'y, -x, -z-1/2'
'x, y, -z'
'-y, x, -z-1/2'
'-x, y, z'
'x, -y, z'
'-y, -x, z-1/2'
'y, x, z-1/2'

loop_
_atom_site_label
_atom_site_type_symbol
_atom_site_fract_x
_atom_site_fract_y
_atom_site_fract_z
_atom_site_U_iso_or_equiv
_atom_site_adp_type
_atom_site_occupancy
_atom_site_site_symmetry_order
_atom_site_calc_flag
_atom_site_refinement_flags_posn
_atom_site_refinement_flags_adp
_atom_site_refinement_flags_occupancy
_atom_site_disorder_assembly
_atom_site_disorder_group
Zr1 Zr 0.0000 0.42425(2) 0.09235(3) 0.0260(2) Uani 1 2 d S T P . .
Zr2 Zr 0.10752(3) 0.5000 0.0000 0.0151(2) Uani 1 4 d S T P . .
F1 F 0.1779(11) 0.2230(9) 0.3307(15) 0.264(5) Uani 0.306(6) 1 d D . P A 1
F2 F 0.2138(10) 0.2960(14) 0.3847(9) 0.264(5) Uani 0.306(6) 1 d D . P A 1
F3 F 0.1270(8) 0.2995(13) 0.3448(13) 0.264(5) Uani 0.306(6) 1 d D . P A 1
F1A F 0.3516(5) 0.2786(6) 0.1089(7) 0.264(5) Uani 0.694(6) 1 d D . P A 2
F2A F 0.3512(5) 0.3699(7) 0.0864(7) 0.264(5) Uani 0.694(6) 1 d D . P A 2
F3A F 0.3837(4) 0.3399(7) 0.1866(7) 0.264(5) Uani 0.694(6) 1 d D . P A 2
O1 O 0.08534(17) 0.39172(18) 0.1312(2) 0.0586(12) Uani 1 1 d . . . . .
O2 O 0.15645(14) 0.44129(15) 0.07177(18) 0.0353(8) Uani 1 1 d . . . . .
O3 O 0.0000 0.4403(5) 0.2061(3) 0.110(3) Uani 1 2 d S TU P . .
O4 O 0.0000 0.3318(2) 0.0629(5) 0.075(2) Uani 1 2 d S TU P . .
O5 O 0.0529(3) 0.4258(3) 0.0000 0.0672(19) Uani 1 2 d S TU P . .
O6 O 0.0529(2) 0.5000 0.0921(4) 0.0586(18) Uani 1 2 d S T P . .
N1 N 0.0000 0.3947(6) 0.4602(9) 0.234(8) Uani 0.5 2 d DS TU P B 1
H1A H 0.0000 0.3618 0.4368 0.281 Uiso 0.5 2 calc R U P B 1
H1B H 0.0000 0.3945 0.5069 0.281 Uiso 0.5 2 calc R U P B 1
C1 C 0.2617(3) 0.3029(3) 0.2310(5) 0.085(3) Uani 1 1 d . . . . .
C2 C 0.2046(4) 0.3054(5) 0.2531(6) 0.135(5) Uani 1 1 d D . . . .
H2 H 0.1926 0.2866 0.2954 0.162 Uiso 0.694(6) 1 calc R U P A 2
C3 C 0.1655(3) 0.3358(5) 0.2120(6) 0.123(4) Uani 1 1 d . . . . .
H3 H 0.1254 0.3331 0.2231 0.147 Uiso 1 1 calc R U . . .
C4 C 0.1819(3) 0.3693(3) 0.1568(4) 0.0576(17) Uani 1 1 d . . . . .
C5 C 0.2390(3) 0.3695(4) 0.1365(5) 0.081(3) Uani 1 1 d . . . . .
H5 H 0.2513 0.3930 0.0980 0.097 Uiso 1 1 calc R U . . .
C6 C 0.2786(3) 0.3353(4) 0.1725(5) 0.097(3) Uani 1 1 d D . . . .
H6 H 0.3177 0.3339 0.1570 0.117 Uiso 0.306(6) 1 calc R U P A 1
C7 C 0.1375(2) 0.4040(2) 0.1163(3) 0.0470(14) Uani 1 1 d . . . . .
C8 C 0.1823(8) 0.2833(9) 0.3233(9) 0.148(6) Uani 0.306(6) 1 d D U P A 1
C9 C 0.0000 0.5000 0.2337(6) 0.151(5) Uani 1 4 d DS TU P . .
C10 C 0.0000 0.5000 0.3127(4) 0.182(5) Uani 1 4 d DS TU P . .
C11 C 0.0000 0.44751(18) 0.3496(4) 0.210(6) Uani 1 2 d DS TU P B .
H11 H 0.0000 0.4118 0.3244 0.252 Uiso 1 2 calc R U P . .
C12 C 0.0000 0.44775(18) 0.4232(4) 0.228(6) Uani 1 2 d DS TU P . .
H12 H 0.0000 0.4121 0.4484 0.274 Uiso 0.5 2 calc R U P B 2
C13 C 0.0000 0.5000 0.4604(2) 0.236(8) Uani 1 4 d DS TU P B .
C14 C 0.0000 0.3099(5) 0.0000 0.104(4) Uani 1 4 d DS TU P . .
C15 C 0.0000 0.2454(4) 0.0000 0.146(4) Uani 1 4 d DS TU P . .
C16 C 0.0000 0.2155(4) 0.0639(2) 0.186(5) Uani 1 2 d DS TU P . .
H16 H 0.0000 0.2361 0.1074 0.223 Uiso 1 2 calc R U P . .
C17 C 0.0000 0.1548(4) 0.0638(2) 0.219(6) Uani 1 2 d DS TU P . .
H17 H 0.0000 0.1341 0.1073 0.263 Uiso 1 2 calc R U P . .
C18 C 0.0000 0.1249(3) 0.0000 0.242(7) Uani 1 4 d DS TU P . .
C19 C 0.0000 0.06040(19) 0.0000 0.260(7) Uani 1 4 d DS TU P D .
C20 C 0.05232(16) 0.03014(18) 0.0000 0.272(8) Uani 1 2 d DS TU P . .
H20 H 0.0880 0.0507 0.0000 0.327 Uiso 0.75 2 calc R U P C 2
C8A C 0.3379(5) 0.3328(6) 0.1395(7) 0.148(6) Uani 0.694(6) 1 d D . P A 2
C21 C 0.1093(6) 0.0615(8) 0.0000 0.276(12) Uani 0.25 2 d DS TU P D 1
H21A H 0.1024 0.1034 0.0000 0.414 Uiso 0.25 2 calc R U P D 1
H21B H 0.1314 0.0508 0.0424 0.414 Uiso 0.125 1 calc R U P D 1
H21C H 0.1314 0.0508 -0.0424 0.414 Uiso 0.125 1 calc R U P D 1

loop_
_atom_site_aniso_label
_atom_site_aniso_U_11
_atom_site_aniso_U_22
_atom_site_aniso_U_33
_atom_site_aniso_U_23
_atom_site_aniso_U_13
_atom_site_aniso_U_12
Zr1 0.0197(3) 0.0281(3) 0.0302(3) 0.0191(2) 0.000 0.000
Zr2 0.0138(3) 0.0142(3) 0.0172(4) 0.000 0.000 0.000
F1 0.132(6) 0.388(14) 0.270(9) 0.183(9) 0.039(5) 0.086(7)
F2 0.132(6) 0.388(14) 0.270(9) 0.183(9) 0.039(5) 0.086(7)
F3 0.132(6) 0.388(14) 0.270(9) 0.183(9) 0.039(5) 0.086(7)
F1A 0.132(6) 0.388(14) 0.270(9) 0.183(9) 0.039(5) 0.086(7)
F2A 0.132(6) 0.388(14) 0.270(9) 0.183(9) 0.039(5) 0.086(7)
F3A 0.132(6) 0.388(14) 0.270(9) 0.183(9) 0.039(5) 0.086(7)
O1 0.036(2) 0.064(3) 0.076(3) 0.043(2) -0.009(2) 0.0064(18)
O2 0.0272(16) 0.0367(18) 0.0421(19) 0.0105(15) -0.0086(14) 0.0100(14)
O3 0.073(4) 0.233(11) 0.023(3) 0.022(4) 0.000 0.000
O4 0.046(3) 0.027(3) 0.152(6) 0.020(3) 0.000 0.000
O5 0.072(4) 0.096(5) 0.033(3) 0.000 0.000 -0.067(4)
O6 0.040(3) 0.030(3) 0.106(5) 0.000 0.044(3) 0.000
N1 0.349(16) 0.288(17) 0.065(9) 0.027(9) 0.000 0.000
C1 0.073(5) 0.069(5) 0.113(7) 0.043(5) -0.034(5) 0.011(4)
C2 0.067(5) 0.171(10) 0.166(10) 0.128(9) -0.012(6) 0.026(6)
C3 0.053(4) 0.160(9) 0.155(9) 0.123(8) 0.002(5) 0.025(5)
C4 0.040(3) 0.060(4) 0.072(4) 0.036(3) -0.013(3) 0.012(3)
C5 0.044(4) 0.094(6) 0.104(6) 0.060(5) -0.008(4) 0.018(4)
C6 0.051(4) 0.107(7) 0.133(8) 0.063(6) -0.016(5) 0.029(4)
C7 0.034(3) 0.047(3) 0.059(3) 0.024(3) -0.008(3) 0.008(2)
C8 0.122(8) 0.157(9) 0.165(9) 0.061(8) -0.019(7) 0.068(7)
C9 0.155(9) 0.252(12) 0.045(6) 0.000 0.000 0.000
C10 0.228(11) 0.267(13) 0.051(6) 0.000 0.000 0.000
C11 0.289(12) 0.285(14) 0.057(6) 0.023(5) 0.000 0.000
C12 0.334(13) 0.288(16) 0.063(6) 0.020(6) 0.000 0.000
C13 0.343(16) 0.290(17) 0.075(9) 0.000 0.000 0.000
C14 0.100(6) 0.049(5) 0.163(7) 0.000 0.000 0.000
C15 0.173(9) 0.042(5) 0.221(10) 0.000 0.000 0.000
C16 0.243(11) 0.048(5) 0.267(11) 0.027(5) 0.000 0.000
C17 0.299(12) 0.054(6) 0.305(13) 0.019(5) 0.000 0.000
C18 0.333(15) 0.062(8) 0.331(14) 0.000 0.000 0.000
C19 0.355(17) 0.066(8) 0.358(16) 0.000 0.000 0.000
C20 0.365(18) 0.074(9) 0.378(18) 0.000 0.000 0.006(7)
C8A 0.122(8) 0.157(9) 0.165(9) 0.061(8) -0.019(7) 0.068(7)
C21 0.359(19) 0.09(2) 0.38(3) 0.000 0.000 0.001(15)

loop_
_atom_type_symbol
_atom_type_description
_atom_type_scat_dispersion_real
_atom_type_scat_dispersion_imag
_atom_type_scat_source
C C 0.0181 0.0091 'International Tables Vol C Tables 4.2.6.8 and 6.1.1.4'
H H 0.0000 0.0000 'International Tables Vol C Tables 4.2.6.8 and 6.1.1.4'
N N 0.0311 0.0180 'International Tables Vol C Tables 4.2.6.8 and 6.1.1.4'
O O 0.0492 0.0322 'International Tables Vol C Tables 4.2.6.8 and 6.1.1.4'
F F 0.0727 0.0534 'International Tables Vol C Tables 4.2.6.8 and 6.1.1.4'
Zr Zr -0.1862 2.2449 'International Tables Vol C Tables 4.2.6.8 and 6.1.1.4'

loop_
_geom_angle_atom_site_label_1
_geom_angle_atom_site_label_2
_geom_angle_atom_site_label_3
_geom_angle
_geom_angle_site_symmetry_1
_geom_angle_site_symmetry_3
O5 Zr1 O5 70.0(3) 13 .
O5 Zr1 O6 69.9(2) 13 3_565
O5 Zr1 O6 108.2(3) . 3_565
O5 Zr1 O6 108.2(3) 13 .
O5 Zr1 O6 69.9(2) . .
O6 Zr1 O6 69.9(3) 3_565 .
O5 Zr1 O3 143.52(15) 13 .
O5 Zr1 O3 143.52(15) . .
O6 Zr1 O3 82.1(3) 3_565 .
O6 Zr1 O3 82.1(3) . .
O5 Zr1 O4 79.0(3) 13 .
O5 Zr1 O4 79.0(3) . .
O6 Zr1 O4 142.42(14) 3_565 .
O6 Zr1 O4 142.42(14) . .
O3 Zr1 O4 114.4(4) . .
O5 Zr1 O1 141.35(17) 13 .
O5 Zr1 O1 76.6(2) . .
O6 Zr1 O1 141.45(17) 3_565 .
O6 Zr1 O1 76.75(18) . .
O3 Zr1 O1 74.55(18) . .
O4 Zr1 O1 75.96(15) . .
O5 Zr1 O1 76.6(2) 13 13
O5 Zr1 O1 141.35(17) . 13
O6 Zr1 O1 76.75(18) 3_565 13
O6 Zr1 O1 141.44(17) . 13
O3 Zr1 O1 74.55(18) . 13
O4 Zr1 O1 75.97(15) . 13
O1 Zr1 O1 123.9(2) . 13
O5 Zr1 Zr1 35.03(14) 13 11
O5 Zr1 Zr1 35.03(14) . 11
O6 Zr1 Zr1 89.88(19) 3_565 11
O6 Zr1 Zr1 89.88(19) . 11
O3 Zr1 Zr1 170.2(3) . 11
O4 Zr1 Zr1 75.4(2) . 11
O1 Zr1 Zr1 109.18(12) . 11
O1 Zr1 Zr1 109.18(12) 13 11
O5 Zr1 Zr1 89.04(19) 13 3_565
O5 Zr1 Zr1 89.04(19) . 3_565
O6 Zr1 Zr1 34.95(13) 3_565 3_565
O6 Zr1 Zr1 34.95(12) . 3_565
O3 Zr1 Zr1 80.2(3) . 3_565
O4 Zr1 Zr1 165.4(2) . 3_565
O1 Zr1 Zr1 109.66(11) . 3_565
O1 Zr1 Zr1 109.66(11) 13 3_565
Zr1 Zr1 Zr1 90.000(1) 11 3_565
O5 Zr1 Zr2 89.44(19) 13 .
O5 Zr1 Zr2 34.61(14) . .
O6 Zr1 Zr2 89.75(17) 3_565 .
O6 Zr1 Zr2 35.27(15) . .
O3 Zr1 Zr2 113.9(2) . .
O4 Zr1 Zr2 110.94(15) . .
O1 Zr1 Zr2 72.91(10) . .
O1 Zr1 Zr2 163.18(10) 13 .
Zr1 Zr1 Zr2 60.118(9) 11 .
Zr1 Zr1 Zr2 60.040(9) 3_565 .
O5 Zr1 Zr2 34.61(14) 13 9_565
O5 Zr1 Zr2 89.44(19) . 9_565
O6 Zr1 Zr2 35.27(15) 3_565 9_565
O6 Zr1 Zr2 89.75(17) . 9_565
O3 Zr1 Zr2 113.9(2) . 9_565
O4 Zr1 Zr2 110.94(15) . 9_565
O1 Zr1 Zr2 163.18(10) . 9_565
O1 Zr1 Zr2 72.90(10) 13 9_565
Zr1 Zr1 Zr2 60.119(9) 11 9_565
Zr1 Zr1 Zr2 60.040(9) 3_565 9_565
Zr2 Zr1 Zr2 90.275(18) . 9_565
O5 Zr2 O5 107.3(4) . 5_565
O5 Zr2 O6 69.67(14) . .
O5 Zr2 O6 69.67(14) 5_565 .
O5 Zr2 O6 69.67(14) . 11
O5 Zr2 O6 69.67(14) 5_565 11
O6 Zr2 O6 108.2(4) . 11
O5 Zr2 O2 142.32(9) . 14_565
O5 Zr2 O2 79.05(19) 5_565 14_565
O6 Zr2 O2 78.70(17) . 14_565
O6 Zr2 O2 142.30(9) 11 14_565
O5 Zr2 O2 79.05(19) . 11
O5 Zr2 O2 142.32(9) 5_565 11
O6 Zr2 O2 142.30(9) . 11
O6 Zr2 O2 78.70(17) 11 11
O2 Zr2 O2 118.99(18) 14_565 11
O5 Zr2 O2 142.32(9) . 5_565
O5 Zr2 O2 79.05(19) 5_565 5_565
O6 Zr2 O2 142.30(9) . 5_565
O6 Zr2 O2 78.70(17) 11 5_565
O2 Zr2 O2 75.09(18) 14_565 5_565
O2 Zr2 O2 75.05(18) 11 5_565
O5 Zr2 O2 79.05(19) . .
O5 Zr2 O2 142.32(9) 5_565 .
O6 Zr2 O2 78.70(17) . .
O6 Zr2 O2 142.30(9) 11 .
O2 Zr2 O2 75.05(18) 14_565 .
O2 Zr2 O2 75.08(18) 11 .
O2 Zr2 O2 118.99(18) 5_565 .
O5 Zr2 Zr1 34.69(11) . 11
O5 Zr2 Zr1 88.99(19) 5_565 11
O6 Zr2 Zr1 89.31(17) . 11
O6 Zr2 Zr1 34.99(9) 11 11
O2 Zr2 Zr1 165.37(9) 14_565 11
O2 Zr2 Zr1 75.64(9) 11 11
O2 Zr2 Zr1 111.13(9) 5_565 11
O2 Zr2 Zr1 111.05(9) . 11
O5 Zr2 Zr1 88.99(19) . 9_565
O5 Zr2 Zr1 34.69(11) 5_565 9_565
O6 Zr2 Zr1 89.31(17) . 9_565
O6 Zr2 Zr1 34.99(9) 11 9_565
O2 Zr2 Zr1 111.05(9) 14_565 9_565
O2 Zr2 Zr1 111.13(9) 11 9_565
O2 Zr2 Zr1 75.64(9) 5_565 9_565
O2 Zr2 Zr1 165.37(9) . 9_565
Zr1 Zr2 Zr1 59.921(19) 11 9_565
O5 Zr2 Zr1 88.99(19) . 3_565
O5 Zr2 Zr1 34.69(11) 5_565 3_565
O6 Zr2 Zr1 35.00(9) . 3_565
O6 Zr2 Zr1 89.30(17) 11 3_565
O2 Zr2 Zr1 75.64(9) 14_565 3_565
O2 Zr2 Zr1 165.37(9) 11 3_565
O2 Zr2 Zr1 111.05(9) 5_565 3_565
O2 Zr2 Zr1 111.13(9) . 3_565
Zr1 Zr2 Zr1 89.725(18) 11 3_565
Zr1 Zr2 Zr1 59.762(18) 9_565 3_565
O5 Zr2 Zr1 34.69(11) . .
O5 Zr2 Zr1 88.99(19) 5_565 .
O6 Zr2 Zr1 34.99(9) . .
O6 Zr2 Zr1 89.31(17) 11 .
O2 Zr2 Zr1 111.12(9) 14_565 .
O2 Zr2 Zr1 111.05(9) 11 .
O2 Zr2 Zr1 165.37(9) 5_565 .
O2 Zr2 Zr1 75.64(9) . .
Zr1 Zr2 Zr1 59.763(18) 11 .
Zr1 Zr2 Zr1 89.726(18) 9_565 .
Zr1 Zr2 Zr1 59.920(19) 3_565 .
C7 O1 Zr1 133.7(3) . .
C7 O2 Zr2 129.5(3) . .
C9 O3 Zr1 120.6(7) . .
C14 O4 Zr1 127.7(7) . .
Zr2 O5 Zr1 110.7(2) . 11
Zr2 O5 Zr1 110.7(2) . .
Zr1 O5 Zr1 109.9(3) 11 .
Zr1 O6 Zr1 110.1(3) . 3_565
Zr1 O6 Zr2 109.7(2) . .
Zr1 O6 Zr2 109.7(2) 3_565 .
C12 N1 N1 119.7(8) . 11_556
C2 C1 C6 119.0(6) . .
C2 C1 C1 118.6(8) . 7
C6 C1 C1 122.3(8) . 7
C3 C2 C1 118.3(8) . .
C3 C2 C8 116.1(10) . .
C1 C2 C8 125.2(9) . .
C4 C3 C2 122.7(8) . .
C3 C4 C5 119.0(6) . .
C3 C4 C7 120.3(6) . .
C5 C4 C7 120.6(6) . .
C4 C5 C6 119.6(7) . .
C5 C6 C1 120.8(7) . .
C5 C6 C8A 114.7(7) . .
C1 C6 C8A 124.3(7) . .
O1 C7 O2 128.3(5) . .
O1 C7 C4 114.5(5) . .
O2 C7 C4 117.2(5) . .
F3 C8 F2 100.3(12) . .
F3 C8 F1 99.8(12) . .
F2 C8 F1 99.4(12) . .
F3 C8 C2 118.7(12) . .
F2 C8 C2 118.7(13) . .
F1 C8 C2 116.5(12) . .
O3 C9 O3 138.5(10) . 3_565
O3 C9 C10 110.7(5) . .
O3 C9 C10 110.7(5) 3_565 .
C11 C10 C11 120.3(6) 3_565 .
C11 C10 C9 119.9(3) 3_565 .
C11 C10 C9 119.9(3) . .
C12 C11 C10 119.6(5) . .
C11 C12 C13 120.4(4) . .
C11 C12 N1 119.5(8) . .
C13 C12 N1 120.1(9) . .
C12 C13 C12 119.6(6) . 3_565
C12 C13 C13 120.2(3) . 5_566
C12 C13 C13 120.2(3) 3_565 5_566
O4 C14 O4 134.0(11) 11 .
O4 C14 C15 113.0(5) 11 .
O4 C14 C15 113.0(5) . .
C16 C15 C16 120.4(6) 6 .
C16 C15 C14 119.8(3) 6 .
C16 C15 C14 119.8(3) . .
C15 C16 C17 119.8(5) . .
C18 C17 C16 119.8(4) . .
C17 C18 C17 120.5(6) . 6
C17 C18 C19 119.8(3) . .
C17 C18 C19 119.8(3) 6 .
C20 C19 C20 119.9(5) 6 .
C20 C19 C18 120.0(2) 6 .
C20 C19 C18 120.0(2) . .
C20 C20 C19 120.0(2) 5 .
C20 C20 C21 118.8(9) 5 .
C19 C20 C21 121.1(9) . .
F2A C8A F3A 103.1(10) . .
F2A C8A F1A 101.9(10) . .
F3A C8A F1A 101.4(9) . .
F2A C8A C6 119.2(9) . .
F3A C8A C6 114.9(10) . .
F1A C8A C6 114.0(10) . .

loop_
_geom_bond_atom_site_label_1
_geom_bond_atom_site_label_2
_geom_bond_distance
_geom_bond_site_symmetry_2
Zr1 O5 2.129(4) 13
Zr1 O5 2.129(4) .
Zr1 O6 2.132(3) 3_565
Zr1 O6 2.132(3) .
Zr1 O3 2.179(7) .
Zr1 O4 2.204(6) .
Zr1 O1 2.231(4) .
Zr1 O1 2.231(4) 13
Zr1 Zr1 3.4873(10) 11
Zr1 Zr1 3.4956(10) 3_565
Zr1 Zr2 3.4998(5) .
Zr1 Zr2 3.4999(5) 9_565
Zr2 O5 2.125(5) .
Zr2 O5 2.125(5) 5_565
Zr2 O6 2.147(5) .
Zr2 O6 2.147(5) 11
Zr2 O2 2.224(3) 14_565
Zr2 O2 2.224(3) 11
Zr2 O2 2.224(3) 5_565
Zr2 O2 2.224(3) .
Zr2 Zr1 3.4998(5) 11
Zr2 Zr1 3.4998(5) 9_565
Zr2 Zr1 3.4998(5) 3_565
F1 C8 1.402(15) .
F2 C8 1.399(15) .
F3 C8 1.389(15) .
F1A C8A 1.412(13) .
F2A C8A 1.354(13) .
F3A C8A 1.391(13) .
O1 C7 1.268(7) .
O2 C7 1.281(7) .
O3 C9 1.472(12) .
O4 C14 1.290(9) .
O5 Zr1 2.129(4) 11
O6 Zr1 2.132(3) 3_565
N1 C12 1.409(10) .
N1 N1 1.50(3) 11_556
C1 C2 1.382(12) .
C1 C6 1.389(11) .
C1 C1 1.524(12) 7
C2 C3 1.382(10) .
C2 C8 1.511(10) .
C3 C4 1.353(10) .
C4 C5 1.372(9) .
C4 C7 1.507(7) .
C5 C6 1.386(9) .
C6 C8A 1.506(9) .
C9 O3 1.472(12) 3_565
C9 C10 1.493(9) .
C10 C11 1.396(6) 3_565
C10 C11 1.396(6) .
C11 C12 1.391(7) .
C12 C13 1.395(6) .
C13 C12 1.395(6) 3_565
C13 C13 1.495(9) 5_566
C14 O4 1.290(9) 11
C14 C15 1.489(9) .
C15 C16 1.390(6) 6
C15 C16 1.390(6) .
C16 C17 1.400(7) .
C17 C18 1.388(6) .
C18 C17 1.388(6) 6
C18 C19 1.488(8) .
C19 C20 1.394(5) 6
C19 C20 1.394(5) .
C20 C20 1.391(8) 5
C20 C21 1.501(10) .
